data_7057419
loop_
_publ_author_name
'Lobana, Tarlok S.'
'Aulakh, Jaspreet K.'
'Sood, Heena'
'Arora, Daljit S.'
'Garcia-Santos, Isabel'
'Kaur, Manpreet'
'Duff, Courtney E.'
'Jasinski, Jerry P.'

_publ_section_title
;
 Synthesis, structures and antimicrobial activity of copper derivatives of
 N-substituted imidazolidine-2-thiones: unusual bio-activity against
 Staphylococcus epidermidis and Enterococcus faecalis
;
_journal_issue 12
_journal_name_full 'New Journal of Chemistry'
_journal_page_first 9886
_journal_paper_doi 10.1039/C8NJ00206A
_journal_volume 42
_journal_year 2018
_chemical_formula_moiety 'C45 H40 Cu I N2 P2 S'
_chemical_formula_sum 'C45 H40 Cu I N2 P2 S'
_chemical_formula_weight 893.23
_space_group_crystal_system triclinic
_space_group_IT_number 2
_space_group_name_Hall '-P 1'
_space_group_name_H-M_alt 'P -1'
_symmetry_space_group_name_Hall '-P 1'
_symmetry_space_group_name_H-M 'P -1'
_atom_sites_solution_hydrogens geom
_atom_sites_solution_primary direct
_audit_creation_date 2015-07-16
_audit_creation_method
;
Olex2 1.2
(compiled 2015.01.26 svn.r3150 for OlexSys, GUI svn.r4998)
;
_audit_update_record
;
2018-01-05 deposited with the CCDC.
2018-04-17 downloaded from the CCDC.
;
_cell_angle_alpha 76.632(3)
_cell_angle_beta 79.082(3)
_cell_angle_gamma 79.691(3)
_cell_formula_units_Z 2
_cell_length_a 10.5257(4)
_cell_length_b 12.8802(5)
_cell_length_c 15.7569(5)
_cell_measurement_reflns_used 6642
_cell_measurement_temperature 173(2)
_cell_measurement_theta_max 31.3760
_cell_measurement_theta_min 3.5830
_cell_volume 2020.18(13)
_computing_cell_refinement
;
CrysAlisPro, Agilent Technologies,
Version 1.171.37.34 (release 22-05-2014 CrysAlis171 .NET)
(compiled May 22 2014,16:03:01)
;
_computing_data_collection
;
CrysAlisPro, Agilent Technologies,
Version 1.171.37.34 (release 22-05-2014 CrysAlis171 .NET)
(compiled May 22 2014,16:03:01)
;
_computing_data_reduction
;
CrysAlisPro, Agilent Technologies,
Version 1.171.37.34 (release 22-05-2014 CrysAlis171 .NET)
(compiled May 22 2014,16:03:01)
;
_computing_molecular_graphics 'Olex2 (Dolomanov et al., 2009)'
_computing_publication_material 'Olex2 (Dolomanov et al., 2009)'
_computing_structure_refinement 'ShelXL (Sheldrick, 2008)'
_computing_structure_solution
;
Superflip (Palatinus & Chapuis, 2007;Palatinus & van der Lee, 2008;
Palatinus et al., 2012)
;
_diffrn_ambient_temperature 173(2)
_diffrn_detector 'CCD plate'
_diffrn_detector_area_resol_mean 16.0416
_diffrn_detector_type Eos
_diffrn_measured_fraction_theta_full 0.994
_diffrn_measured_fraction_theta_max 0.898
_diffrn_measurement_details
;
#__ type_ start__ end____ width___ exp.time_
  1 omega  -34.00   95.00   1.0000    2.4300
omega____ theta____ kappa____ phi______ frames
    -       25.9925    0.0000  -60.0000 129

#__ type_ start__ end____ width___ exp.time_
  2 omega   15.00   42.00   1.0000    2.4300
omega____ theta____ kappa____ phi______ frames
    -       25.9925   57.0000  120.0000 27

#__ type_ start__ end____ width___ exp.time_
  3 omega    4.00   64.00   1.0000    2.4300
omega____ theta____ kappa____ phi______ frames
    -       25.9925   77.0000  -30.0000 60

#__ type_ start__ end____ width___ exp.time_
  4 omega  -28.00   17.00   1.0000    2.4300
omega____ theta____ kappa____ phi______ frames
    -       25.9925  -57.0000  -90.0000 45

#__ type_ start__ end____ width___ exp.time_
  5 omega  -44.00    3.00   1.0000    2.4300
omega____ theta____ kappa____ phi______ frames
    -      -23.8050  -77.0000 -120.0000 47

#__ type_ start__ end____ width___ exp.time_
  6 omega    8.00   65.00   1.0000    2.4300
omega____ theta____ kappa____ phi______ frames
    -       25.9925  -99.0000   60.0000 57

#__ type_ start__ end____ width___ exp.time_
  7 omega  -25.00   18.00   1.0000    2.4300
omega____ theta____ kappa____ phi______ frames
    -       25.9925  -99.0000  150.0000 43

#__ type_ start__ end____ width___ exp.time_
  8 omega  -34.00   -4.00   1.0000    2.4300
omega____ theta____ kappa____ phi______ frames
    -      -23.8050  -77.0000   90.0000 30

#__ type_ start__ end____ width___ exp.time_
  9 omega  -82.00  -57.00   1.0000    2.4300
omega____ theta____ kappa____ phi______ frames
    -      -23.8050  -77.0000  120.0000 25

#__ type_ start__ end____ width___ exp.time_
 10 omega  -63.00   -6.00   1.0000    2.4300
omega____ theta____ kappa____ phi______ frames
    -      -23.8050  -77.0000 -180.0000 57
;
_diffrn_measurement_device 'four-circle diffractometer'
_diffrn_measurement_device_type 'Agilent, Eos, Gemini'
_diffrn_measurement_method '\w scans'
_diffrn_orient_matrix_UB_11 0.0175312000
_diffrn_orient_matrix_UB_12 -0.0553866000
_diffrn_orient_matrix_UB_13 -0.0016105000
_diffrn_orient_matrix_UB_21 -0.0314349000
_diffrn_orient_matrix_UB_22 0.0084547000
_diffrn_orient_matrix_UB_23 -0.0375616000
_diffrn_orient_matrix_UB_31 0.0592515000
_diffrn_orient_matrix_UB_32 0.0114079000
_diffrn_orient_matrix_UB_33 -0.0279249000
_diffrn_radiation_monochromator graphite
_diffrn_radiation_probe x-ray
_diffrn_radiation_type MoK\a
_diffrn_radiation_wavelength 0.71073
_diffrn_reflns_av_R_equivalents 0.0302
_diffrn_reflns_av_unetI/netI 0.0474
_diffrn_reflns_Laue_measured_fraction_full 0.994
_diffrn_reflns_Laue_measured_fraction_max 0.898
_diffrn_reflns_limit_h_max 15
_diffrn_reflns_limit_h_min -15
_diffrn_reflns_limit_k_max 16
_diffrn_reflns_limit_k_min -19
_diffrn_reflns_limit_l_max 23
_diffrn_reflns_limit_l_min -23
_diffrn_reflns_number 27355
_diffrn_reflns_point_group_measured_fraction_full 0.994
_diffrn_reflns_point_group_measured_fraction_max 0.898
_diffrn_reflns_theta_full 26.000
_diffrn_reflns_theta_max 32.668
_diffrn_reflns_theta_min 3.077
_diffrn_source 'Enhance (Mo) X-ray Source'
_exptl_absorpt_coefficient_mu 1.470
_exptl_absorpt_correction_T_max 1.00000
_exptl_absorpt_correction_T_min 0.68476
_exptl_absorpt_correction_type multi-scan
_exptl_absorpt_process_details
;
CrysAlisPro, Agilent Technologies,
Version 1.171.37.34 (release 22-05-2014 CrysAlis171 .NET)
(compiled May 22 2014,16:03:01)
Empirical absorption correction using spherical harmonics,
 implemented in SCALE3 ABSPACK scaling algorithm.
;
_exptl_crystal_colour colourless
_exptl_crystal_colour_primary colourless
_exptl_crystal_density_diffrn 1.468
_exptl_crystal_description irregular
_exptl_crystal_F_000 904
_exptl_crystal_size_max 0.56
_exptl_crystal_size_mid 0.39
_exptl_crystal_size_min 0.32
_refine_diff_density_max 0.854
_refine_diff_density_min -1.111
_refine_diff_density_rms 0.090
_refine_ls_extinction_method none
_refine_ls_goodness_of_fit_ref 1.035
_refine_ls_hydrogen_treatment constr
_refine_ls_matrix_type full
_refine_ls_number_parameters 469
_refine_ls_number_reflns 13280
_refine_ls_number_restraints 0
_refine_ls_restrained_S_all 1.035
_refine_ls_R_factor_all 0.0804
_refine_ls_R_factor_gt 0.0476
_refine_ls_shift/su_max 0.000
_refine_ls_shift/su_mean 0.000
_refine_ls_structure_factor_coef Fsqd
_refine_ls_weighting_details 'w=1/[\s^2^(Fo^2^)+(0.0554P)^2^+1.5649P] where P=(Fo^2^+2Fc^2^)/3'
_refine_ls_weighting_scheme calc
_refine_ls_wR_factor_gt 0.1145
_refine_ls_wR_factor_ref 0.1357
_reflns_Friedel_coverage 0.000
_reflns_number_gt 9097
_reflns_number_total 13280
_reflns_threshold_expression 'I > 2\s(I)'
_cod_data_source_file c8nj00206a2.cif
_cod_data_source_block tsl-438
_cod_depositor_comments 'Adding full bibliography for 7057409--7057420.cif.'
_cod_original_cell_volume 2020.19(13)
_cod_database_code 7057419
_shelxl_version_number 2014/6
_chemical_oxdiff_formula 'C45 H44 N2 S P2 I Cu'
_chemical_oxdiff_usercomment 'Lobana's TSL-438'
_shelx_space_group_comment
;
The symmetry employed for this shelxl refinement is uniquely defined
by the following loop, which should always be used as a source of
symmetry information in preference to the above space-group names.
They are only intended as comments.
;
_reflns_odcompleteness_completeness 99.83
_reflns_odcompleteness_iscentric 1
_reflns_odcompleteness_theta 30.44
_olex2_refinement_description
;
1. Fixed Uiso
 At 1.2 times of:
  All C(H) groups, All C(H,H) groups, All N(H) groups
2.a Secondary CH2 refined with riding coordinates:
 C2(H2A,H2B), C3(H3A,H3B)
2.b Aromatic/amide H refined with riding coordinates:
 N1(H1), C5(H5), C6(H6), C7(H7), C8(H8), C9(H9), C11(H11), C12(H12), C13(H13),
 C14(H14), C15(H15), C17(H17), C18(H18), C19(H19), C20(H20), C21(H21), C23(H23),
  C24(H24), C25(H25), C26(H26), C27(H27), C29(H29), C30(H30), C31(H31),
 C32(H32), C33(H33), C35(H35), C36(H36), C37(H37), C38(H38), C39(H39), C41(H41),
  C42(H42), C43(H43), C44(H44), C45(H45)
;

loop_
_space_group_symop_operation_xyz
'x, y, z'
'-x, -y, -z'

loop_
_atom_site_label
_atom_site_type_symbol
_atom_site_fract_x
_atom_site_fract_y
_atom_site_fract_z
_atom_site_U_iso_or_equiv
_atom_site_adp_type
_atom_site_occupancy
_atom_site_site_symmetry_order
_atom_site_calc_flag
_atom_site_refinement_flags_posn
I1 I -0.07976(2) 0.26098(2) 0.23065(2) 0.05205(9) Uani 1 1 d .
Cu1 Cu 0.16717(3) 0.24207(3) 0.24290(2) 0.02984(8) Uani 1 1 d .
S1 S 0.19878(8) 0.12942(6) 0.38680(5) 0.03755(17) Uani 1 1 d .
P1 P 0.19110(7) 0.40986(6) 0.25551(5) 0.02900(14) Uani 1 1 d .
P2 P 0.28748(7) 0.15026(6) 0.13916(5) 0.03089(15) Uani 1 1 d .
N1 N 0.0098(3) 0.0210(2) 0.3771(2) 0.0516(7) Uani 1 1 d .
H1 H -0.0478 0.0798 0.3706 0.062 Uiso 1 1 calc R
N2 N 0.1872(3) -0.0850(2) 0.4108(2) 0.0487(7) Uani 1 1 d .
C1 C 0.1302(3) 0.0187(3) 0.39166(19) 0.0375(7) Uani 1 1 d .
C2 C -0.0165(4) -0.0850(3) 0.3733(3) 0.0581(10) Uani 1 1 d .
H2A H -0.0171 -0.0907 0.3117 0.070 Uiso 1 1 calc R
H2B H -0.1011 -0.1011 0.4095 0.070 Uiso 1 1 calc R
C3 C 0.0962(5) -0.1586(3) 0.4106(3) 0.0666(12) Uani 1 1 d .
H3A H 0.0678 -0.1980 0.4712 0.080 Uiso 1 1 calc R
H3B H 0.1365 -0.2114 0.3731 0.080 Uiso 1 1 calc R
C4 C 0.3141(4) -0.1217(3) 0.4331(2) 0.0476(8) Uani 1 1 d .
C5 C 0.3527(5) -0.0948(4) 0.5032(3) 0.0762(15) Uani 1 1 d .
H5 H 0.2939 -0.0501 0.5378 0.091 Uiso 1 1 calc R
C6 C 0.4764(6) -0.1331(5) 0.5225(3) 0.0861(17) Uani 1 1 d .
H6 H 0.5015 -0.1153 0.5716 0.103 Uiso 1 1 calc R
C7 C 0.5637(5) -0.1953(4) 0.4738(3) 0.0746(13) Uani 1 1 d .
H7 H 0.6496 -0.2194 0.4874 0.090 Uiso 1 1 calc R
C8 C 0.5262(5) -0.2230(4) 0.4044(3) 0.0737(13) Uani 1 1 d .
H8 H 0.5861 -0.2673 0.3699 0.088 Uiso 1 1 calc R
C9 C 0.4016(5) -0.1870(4) 0.3842(3) 0.0647(11) Uani 1 1 d .
H9 H 0.3760 -0.2074 0.3364 0.078 Uiso 1 1 calc R
C10 C 0.0544(3) 0.4754(2) 0.32394(18) 0.0324(6) Uani 1 1 d .
C11 C 0.0143(4) 0.5856(3) 0.3089(2) 0.0493(8) Uani 1 1 d .
H11 H 0.0599 0.6316 0.2614 0.059 Uiso 1 1 calc R
C12 C -0.0927(4) 0.6298(3) 0.3630(3) 0.0560(10) Uani 1 1 d .
H12 H -0.1202 0.7054 0.3518 0.067 Uiso 1 1 calc R
C13 C -0.1576(4) 0.5649(3) 0.4318(2) 0.0508(9) Uani 1 1 d .
H13 H -0.2292 0.5952 0.4693 0.061 Uiso 1 1 calc R
C14 C -0.1195(4) 0.4552(3) 0.4470(2) 0.0489(8) Uani 1 1 d .
H14 H -0.1657 0.4099 0.4946 0.059 Uiso 1 1 calc R
C15 C -0.0141(3) 0.4104(3) 0.3933(2) 0.0392(7) Uani 1 1 d .
H15 H 0.0113 0.3345 0.4043 0.047 Uiso 1 1 calc R
C16 C 0.2050(3) 0.5071(2) 0.15095(19) 0.0357(6) Uani 1 1 d .
C17 C 0.3228(4) 0.5428(3) 0.1094(2) 0.0451(8) Uani 1 1 d .
H17 H 0.3968 0.5233 0.1391 0.054 Uiso 1 1 calc R
C18 C 0.3329(5) 0.6061(3) 0.0257(3) 0.0620(11) Uani 1 1 d .
H18 H 0.4139 0.6298 -0.0022 0.074 Uiso 1 1 calc R
C19 C 0.2265(5) 0.6351(3) -0.0174(3) 0.0652(12) Uani 1 1 d .
H19 H 0.2346 0.6781 -0.0754 0.078 Uiso 1 1 calc R
C20 C 0.1083(5) 0.6027(3) 0.0223(3) 0.0627(11) Uani 1 1 d .
H20 H 0.0344 0.6250 -0.0074 0.075 Uiso 1 1 calc R
C21 C 0.0970(4) 0.5369(3) 0.1067(2) 0.0470(8) Uani 1 1 d .
H21 H 0.0161 0.5126 0.1338 0.056 Uiso 1 1 calc R
C22 C 0.3351(3) 0.4209(3) 0.2994(2) 0.0371(6) Uani 1 1 d .
C23 C 0.4468(4) 0.3482(4) 0.2812(3) 0.0704(12) Uani 1 1 d .
H23 H 0.4443 0.2933 0.2506 0.084 Uiso 1 1 calc R
C24 C 0.5612(5) 0.3571(5) 0.3081(5) 0.098(2) Uani 1 1 d .
H24 H 0.6375 0.3076 0.2959 0.117 Uiso 1 1 calc R
C25 C 0.5665(6) 0.4348(6) 0.3515(4) 0.098(2) Uani 1 1 d .
H25 H 0.6466 0.4406 0.3682 0.118 Uiso 1 1 calc R
C26 C 0.4585(6) 0.5043(5) 0.3712(4) 0.0864(17) Uani 1 1 d .
H26 H 0.4624 0.5573 0.4034 0.104 Uiso 1 1 calc R
C27 C 0.3419(4) 0.4988(4) 0.3446(3) 0.0577(10) Uani 1 1 d .
H27 H 0.2666 0.5489 0.3577 0.069 Uiso 1 1 calc R
C28 C 0.2918(3) 0.2150(3) 0.02302(19) 0.0364(6) Uani 1 1 d .
C29 C 0.3069(5) 0.1574(3) -0.0442(2) 0.0641(12) Uani 1 1 d .
H29 H 0.3131 0.0810 -0.0295 0.077 Uiso 1 1 calc R
C30 C 0.3130(6) 0.2095(4) -0.1312(3) 0.0782(15) Uani 1 1 d .
H30 H 0.3238 0.1688 -0.1759 0.094 Uiso 1 1 calc R
C31 C 0.3035(6) 0.3200(4) -0.1539(3) 0.0728(13) Uani 1 1 d .
H31 H 0.3062 0.3559 -0.2139 0.087 Uiso 1 1 calc R
C32 C 0.2900(6) 0.3779(4) -0.0893(3) 0.0788(16) Uani 1 1 d .
H32 H 0.2849 0.4542 -0.1045 0.095 Uiso 1 1 calc R
C33 C 0.2838(5) 0.3256(3) -0.0019(2) 0.0587(11) Uani 1 1 d .
H33 H 0.2737 0.3670 0.0422 0.070 Uiso 1 1 calc R
C34 C 0.4601(3) 0.1121(2) 0.1519(2) 0.0342(6) Uani 1 1 d .
C35 C 0.4900(4) 0.0677(3) 0.2357(2) 0.0503(9) Uani 1 1 d .
H35 H 0.4214 0.0543 0.2838 0.060 Uiso 1 1 calc R
C36 C 0.6189(4) 0.0425(4) 0.2505(3) 0.0607(11) Uani 1 1 d .
H36 H 0.6380 0.0123 0.3084 0.073 Uiso 1 1 calc R
C37 C 0.7183(4) 0.0610(4) 0.1819(3) 0.0596(10) Uani 1 1 d .
H37 H 0.8065 0.0446 0.1920 0.072 Uiso 1 1 calc R
C38 C 0.6902(4) 0.1036(3) 0.0980(3) 0.0589(10) Uani 1 1 d .
H38 H 0.7596 0.1155 0.0502 0.071 Uiso 1 1 calc R
C39 C 0.5628(3) 0.1291(3) 0.0823(2) 0.0468(8) Uani 1 1 d .
H39 H 0.5449 0.1584 0.0240 0.056 Uiso 1 1 calc R
C40 C 0.2349(3) 0.0212(3) 0.1413(2) 0.0380(7) Uani 1 1 d .
C41 C 0.1102(4) 0.0229(3) 0.1231(3) 0.0550(10) Uani 1 1 d .
H41 H 0.0542 0.0894 0.1118 0.066 Uiso 1 1 calc R
C42 C 0.0673(5) -0.0722(4) 0.1212(3) 0.0690(13) Uani 1 1 d .
H42 H -0.0181 -0.0706 0.1091 0.083 Uiso 1 1 calc R
C43 C 0.1480(6) -0.1689(4) 0.1371(3) 0.0717(15) Uani 1 1 d .
H43 H 0.1188 -0.2338 0.1351 0.086 Uiso 1 1 calc R
C44 C 0.2702(6) -0.1714(3) 0.1556(3) 0.0697(13) Uani 1 1 d .
H44 H 0.3252 -0.2384 0.1677 0.084 Uiso 1 1 calc R
C45 C 0.3143(5) -0.0768(3) 0.1569(2) 0.0535(9) Uani 1 1 d .
H45 H 0.4002 -0.0794 0.1686 0.064 Uiso 1 1 calc R

loop_
_atom_site_aniso_label
_atom_site_aniso_U_11
_atom_site_aniso_U_22
_atom_site_aniso_U_33
_atom_site_aniso_U_23
_atom_site_aniso_U_13
_atom_site_aniso_U_12
I1 0.03866(13) 0.05818(16) 0.06159(16) -0.01191(12) -0.01577(10) -0.00474(10)
Cu1 0.03118(17) 0.02553(17) 0.03206(17) -0.00874(13) 0.00047(13) -0.00397(13)
S1 0.0416(4) 0.0346(4) 0.0328(3) -0.0020(3) -0.0066(3) -0.0016(3)
P1 0.0322(3) 0.0255(3) 0.0292(3) -0.0071(3) -0.0019(3) -0.0047(3)
P2 0.0329(4) 0.0293(4) 0.0309(3) -0.0119(3) 0.0025(3) -0.0061(3)
N1 0.0427(16) 0.0377(16) 0.069(2) 0.0006(14) -0.0065(14) -0.0076(13)
N2 0.0593(19) 0.0309(14) 0.0517(16) -0.0014(12) -0.0109(14) -0.0018(13)
C1 0.0419(16) 0.0317(15) 0.0305(13) 0.0003(11) 0.0029(11) -0.0013(12)
C2 0.066(3) 0.051(2) 0.057(2) -0.0039(18) -0.0027(19) -0.025(2)
C3 0.072(3) 0.038(2) 0.084(3) -0.001(2) -0.007(2) -0.0131(19)
C4 0.063(2) 0.0333(17) 0.0393(16) -0.0012(13) -0.0099(15) 0.0071(15)
C5 0.089(3) 0.076(3) 0.063(3) -0.034(2) -0.030(2) 0.034(3)
C6 0.099(4) 0.085(4) 0.079(3) -0.034(3) -0.049(3) 0.034(3)
C7 0.076(3) 0.056(3) 0.088(3) -0.014(2) -0.030(3) 0.018(2)
C8 0.068(3) 0.072(3) 0.077(3) -0.028(2) -0.017(2) 0.021(2)
C9 0.072(3) 0.066(3) 0.054(2) -0.023(2) -0.014(2) 0.013(2)
C10 0.0376(15) 0.0284(14) 0.0322(13) -0.0108(11) -0.0043(11) -0.0022(11)
C11 0.061(2) 0.0295(16) 0.0516(19) -0.0082(14) 0.0032(16) -0.0038(15)
C12 0.063(2) 0.0339(18) 0.066(2) -0.0177(17) -0.0037(19) 0.0106(16)
C13 0.0459(19) 0.053(2) 0.053(2) -0.0259(17) -0.0036(15) 0.0081(16)
C14 0.053(2) 0.047(2) 0.0406(16) -0.0124(15) 0.0067(15) -0.0016(16)
C15 0.0454(17) 0.0317(15) 0.0361(14) -0.0082(12) 0.0003(12) 0.0007(13)
C16 0.0519(18) 0.0251(13) 0.0313(13) -0.0078(11) -0.0030(12) -0.0095(12)
C17 0.055(2) 0.0406(18) 0.0404(16) -0.0083(14) 0.0009(14) -0.0178(15)
C18 0.086(3) 0.055(2) 0.0442(19) -0.0038(18) 0.008(2) -0.034(2)
C19 0.110(4) 0.048(2) 0.0364(17) 0.0026(16) -0.006(2) -0.029(2)
C20 0.099(3) 0.047(2) 0.048(2) -0.0029(17) -0.031(2) -0.012(2)
C21 0.062(2) 0.0392(18) 0.0426(17) -0.0038(14) -0.0146(15) -0.0127(16)
C22 0.0374(15) 0.0390(16) 0.0358(14) -0.0063(12) -0.0033(12) -0.0117(13)
C23 0.046(2) 0.075(3) 0.094(3) -0.028(3) -0.018(2) 0.000(2)
C24 0.035(2) 0.110(5) 0.151(6) -0.020(4) -0.035(3) -0.006(3)
C25 0.065(3) 0.126(5) 0.112(4) 0.012(4) -0.045(3) -0.049(4)
C26 0.093(4) 0.105(4) 0.084(3) -0.022(3) -0.035(3) -0.048(4)
C27 0.059(2) 0.066(3) 0.057(2) -0.023(2) -0.0101(18) -0.019(2)
C28 0.0429(16) 0.0354(16) 0.0316(13) -0.0119(12) 0.0014(12) -0.0082(13)
C29 0.115(4) 0.042(2) 0.0379(17) -0.0150(16) -0.005(2) -0.014(2)
C30 0.133(5) 0.070(3) 0.0384(19) -0.026(2) -0.007(2) -0.020(3)
C31 0.109(4) 0.070(3) 0.0381(19) -0.008(2) -0.008(2) -0.017(3)
C32 0.142(5) 0.042(2) 0.045(2) -0.0016(18) -0.007(3) -0.014(3)
C33 0.102(3) 0.0378(19) 0.0382(17) -0.0150(15) -0.0060(19) -0.011(2)
C34 0.0319(14) 0.0311(14) 0.0408(15) -0.0167(12) 0.0044(11) -0.0055(11)
C35 0.0389(17) 0.066(2) 0.0430(17) -0.0202(17) 0.0014(14) 0.0033(16)
C36 0.044(2) 0.080(3) 0.062(2) -0.030(2) -0.0113(17) 0.0066(19)
C37 0.0381(19) 0.063(3) 0.084(3) -0.034(2) -0.0053(18) -0.0037(17)
C38 0.0350(18) 0.056(2) 0.079(3) -0.016(2) 0.0160(17) -0.0118(16)
C39 0.0439(18) 0.0435(19) 0.0476(18) -0.0109(15) 0.0121(14) -0.0105(15)
C40 0.0438(17) 0.0341(16) 0.0368(14) -0.0159(12) 0.0096(12) -0.0134(13)
C41 0.046(2) 0.052(2) 0.071(2) -0.0320(19) 0.0117(17) -0.0170(17)
C42 0.059(2) 0.080(3) 0.081(3) -0.046(3) 0.021(2) -0.037(2)
C43 0.116(4) 0.053(3) 0.052(2) -0.0231(19) 0.019(2) -0.047(3)
C44 0.117(4) 0.0323(19) 0.062(2) -0.0111(18) -0.015(3) -0.013(2)
C45 0.078(3) 0.0327(18) 0.051(2) -0.0108(15) -0.0115(18) -0.0078(17)

loop_
_atom_type_symbol
_atom_type_description
_atom_type_scat_dispersion_real
_atom_type_scat_dispersion_imag
_atom_type_scat_source
C C 0.0033 0.0016 'International Tables Vol C Tables 4.2.6.8 and 6.1.1.4'
H H 0.0000 0.0000 'International Tables Vol C Tables 4.2.6.8 and 6.1.1.4'
Cu Cu 0.3201 1.2651 'International Tables Vol C Tables 4.2.6.8 and 6.1.1.4'
I I -0.4742 1.8119 'International Tables Vol C Tables 4.2.6.8 and 6.1.1.4'
N N 0.0061 0.0033 'International Tables Vol C Tables 4.2.6.8 and 6.1.1.4'
P P 0.1023 0.0942 'International Tables Vol C Tables 4.2.6.8 and 6.1.1.4'
S S 0.1246 0.1234 'International Tables Vol C Tables 4.2.6.8 and 6.1.1.4'

loop_
_geom_angle_atom_site_label_1
_geom_angle_atom_site_label_2
_geom_angle_atom_site_label_3
_geom_angle
S1 Cu1 I1 107.41(2)
P1 Cu1 I1 103.18(2)
P1 Cu1 S1 104.08(3)
P1 Cu1 P2 125.46(3)
P2 Cu1 I1 108.96(2)
P2 Cu1 S1 106.63(3)
C1 S1 Cu1 104.41(11)
C10 P1 Cu1 114.58(10)
C16 P1 Cu1 114.02(10)
C16 P1 C10 103.20(14)
C22 P1 Cu1 116.68(11)
C22 P1 C10 104.46(14)
C22 P1 C16 102.22(14)
C28 P2 Cu1 118.21(11)
C28 P2 C34 104.02(14)
C28 P2 C40 101.51(14)
C34 P2 Cu1 113.52(10)
C34 P2 C40 103.15(15)
C40 P2 Cu1 114.57(9)
C1 N1 H1 123.9
C1 N1 C2 112.2(3)
C2 N1 H1 123.9
C1 N2 C3 110.6(3)
C1 N2 C4 126.7(3)
C4 N2 C3 122.6(3)
N1 C1 S1 124.4(3)
N1 C1 N2 109.2(3)
N2 C1 S1 126.4(3)
N1 C2 H2A 111.3
N1 C2 H2B 111.3
N1 C2 C3 102.4(3)
H2A C2 H2B 109.2
C3 C2 H2A 111.3
C3 C2 H2B 111.3
N2 C3 C2 103.5(3)
N2 C3 H3A 111.1
N2 C3 H3B 111.1
C2 C3 H3A 111.1
C2 C3 H3B 111.1
H3A C3 H3B 109.0
C5 C4 N2 121.8(3)
C5 C4 C9 118.7(4)
C9 C4 N2 119.5(4)
C4 C5 H5 120.2
C6 C5 C4 119.6(4)
C6 C5 H5 120.2
C5 C6 H6 119.0
C7 C6 C5 122.0(5)
C7 C6 H6 119.0
C6 C7 H7 120.6
C6 C7 C8 118.9(5)
C8 C7 H7 120.6
C7 C8 H8 119.8
C7 C8 C9 120.4(4)
C9 C8 H8 119.8
C4 C9 C8 120.4(4)
C4 C9 H9 119.8
C8 C9 H9 119.8
C11 C10 P1 123.7(2)
C15 C10 P1 117.7(2)
C15 C10 C11 118.5(3)
C10 C11 H11 119.7
C10 C11 C12 120.5(3)
C12 C11 H11 119.7
C11 C12 H12 119.9
C13 C12 C11 120.1(3)
C13 C12 H12 119.9
C12 C13 H13 120.1
C12 C13 C14 119.9(3)
C14 C13 H13 120.1
C13 C14 H14 119.8
C13 C14 C15 120.5(3)
C15 C14 H14 119.8
C10 C15 C14 120.4(3)
C10 C15 H15 119.8
C14 C15 H15 119.8
C17 C16 P1 122.3(3)
C17 C16 C21 118.9(3)
C21 C16 P1 118.3(2)
C16 C17 H17 119.7
C18 C17 C16 120.6(4)
C18 C17 H17 119.7
C17 C18 H18 119.9
C19 C18 C17 120.2(4)
C19 C18 H18 119.9
C18 C19 H19 119.6
C18 C19 C20 120.7(4)
C20 C19 H19 119.6
C19 C20 H20 120.1
C19 C20 C21 119.8(4)
C21 C20 H20 120.1
C16 C21 C20 119.8(4)
C16 C21 H21 120.1
C20 C21 H21 120.1
C23 C22 P1 116.6(3)
C27 C22 P1 124.4(3)
C27 C22 C23 118.9(4)
C22 C23 H23 120.4
C24 C23 C22 119.1(5)
C24 C23 H23 120.4
C23 C24 H24 119.4
C25 C24 C23 121.2(5)
C25 C24 H24 119.4
C24 C25 H25 119.8
C26 C25 C24 120.3(4)
C26 C25 H25 119.8
C25 C26 H26 119.8
C25 C26 C27 120.4(5)
C27 C26 H26 119.8
C22 C27 C26 120.1(5)
C22 C27 H27 120.0
C26 C27 H27 120.0
C29 C28 P2 123.1(3)
C33 C28 P2 119.8(2)
C33 C28 C29 117.1(3)
C28 C29 H29 119.5
C30 C29 C28 121.1(4)
C30 C29 H29 119.5
C29 C30 H30 119.8
C29 C30 C31 120.4(4)
C31 C30 H30 119.8
C30 C31 H31 120.3
C32 C31 C30 119.5(4)
C32 C31 H31 120.3
C31 C32 H32 120.0
C31 C32 C33 120.1(4)
C33 C32 H32 120.0
C28 C33 C32 121.8(3)
C28 C33 H33 119.1
C32 C33 H33 119.1
C35 C34 P2 118.1(2)
C35 C34 C39 118.3(3)
C39 C34 P2 123.6(3)
C34 C35 H35 119.6
C34 C35 C36 120.9(3)
C36 C35 H35 119.6
C35 C36 H36 120.0
C37 C36 C35 120.1(4)
C37 C36 H36 120.0
C36 C37 H37 120.1
C36 C37 C38 119.7(4)
C38 C37 H37 120.1
C37 C38 H38 119.6
C37 C38 C39 120.8(3)
C39 C38 H38 119.6
C34 C39 H39 119.9
C38 C39 C34 120.2(4)
C38 C39 H39 119.9
C41 C40 P2 118.1(3)
C45 C40 P2 123.4(3)
C45 C40 C41 118.4(3)
C40 C41 H41 119.9
C42 C41 C40 120.3(4)
C42 C41 H41 119.9
C41 C42 H42 119.9
C43 C42 C41 120.2(4)
C43 C42 H42 119.9
C42 C43 H43 120.0
C44 C43 C42 119.9(4)
C44 C43 H43 120.0
C43 C44 H44 119.8
C43 C44 C45 120.3(4)
C45 C44 H44 119.8
C40 C45 C44 120.8(4)
C40 C45 H45 119.6
C44 C45 H45 119.6

loop_
_geom_bond_atom_site_label_1
_geom_bond_atom_site_label_2
_geom_bond_distance
I1 Cu1 2.6065(4)
Cu1 S1 2.4390(8)
Cu1 P1 2.2773(8)
Cu1 P2 2.2908(8)
S1 C1 1.691(3)
P1 C10 1.829(3)
P1 C16 1.823(3)
P1 C22 1.821(3)
P2 C28 1.823(3)
P2 C34 1.832(3)
P2 C40 1.834(3)
N1 H1 0.8800
N1 C1 1.324(4)
N1 C2 1.459(5)
N2 C1 1.353(4)
N2 C3 1.465(5)
N2 C4 1.416(5)
C2 H2A 0.9900
C2 H2B 0.9900
C2 C3 1.502(6)
C3 H3A 0.9900
C3 H3B 0.9900
C4 C5 1.379(6)
C4 C9 1.379(5)
C5 H5 0.9500
C5 C6 1.372(7)
C6 H6 0.9500
C6 C7 1.354(7)
C7 H7 0.9500
C7 C8 1.368(7)
C8 H8 0.9500
C8 C9 1.381(6)
C9 H9 0.9500
C10 C11 1.385(4)
C10 C15 1.382(4)
C11 H11 0.9500
C11 C12 1.397(5)
C12 H12 0.9500
C12 C13 1.358(6)
C13 H13 0.9500
C13 C14 1.375(5)
C14 H14 0.9500
C14 C15 1.386(4)
C15 H15 0.9500
C16 C17 1.390(5)
C16 C21 1.395(5)
C17 H17 0.9500
C17 C18 1.377(5)
C18 H18 0.9500
C18 C19 1.370(7)
C19 H19 0.9500
C19 C20 1.372(7)
C20 H20 0.9500
C20 C21 1.398(5)
C21 H21 0.9500
C22 C23 1.394(6)
C22 C27 1.376(5)
C23 H23 0.9500
C23 C24 1.381(6)
C24 H24 0.9500
C24 C25 1.350(9)
C25 H25 0.9500
C25 C26 1.349(9)
C26 H26 0.9500
C26 C27 1.388(6)
C27 H27 0.9500
C28 C29 1.398(5)
C28 C33 1.379(5)
C29 H29 0.9500
C29 C30 1.374(6)
C30 H30 0.9500
C30 C31 1.375(7)
C31 H31 0.9500
C31 C32 1.368(6)
C32 H32 0.9500
C32 C33 1.380(5)
C33 H33 0.9500
C34 C35 1.384(5)
C34 C39 1.394(4)
C35 H35 0.9500
C35 C36 1.389(5)
C36 H36 0.9500
C36 C37 1.364(6)
C37 H37 0.9500
C37 C38 1.375(6)
C38 H38 0.9500
C38 C39 1.377(6)
C39 H39 0.9500
C40 C41 1.392(5)
C40 C45 1.383(5)
C41 H41 0.9500
C41 C42 1.387(5)
C42 H42 0.9500
C42 C43 1.375(7)
C43 H43 0.9500
C43 C44 1.365(8)
C44 H44 0.9500
C44 C45 1.385(6)
C45 H45 0.9500

loop_
_geom_torsion_atom_site_label_1
_geom_torsion_atom_site_label_2
_geom_torsion_atom_site_label_3
_geom_torsion_atom_site_label_4
_geom_torsion
Cu1 S1 C1 N1 -52.5(3)
Cu1 S1 C1 N2 127.7(3)
Cu1 P1 C10 C11 -147.3(3)
Cu1 P1 C10 C15 31.3(3)
Cu1 P1 C16 C17 -106.6(3)
Cu1 P1 C16 C21 66.1(3)
Cu1 P1 C22 C23 31.3(3)
Cu1 P1 C22 C27 -152.2(3)
Cu1 P2 C28 C29 -150.0(3)
Cu1 P2 C28 C33 32.0(4)
Cu1 P2 C34 C35 45.4(3)
Cu1 P2 C34 C39 -132.1(3)
Cu1 P2 C40 C41 63.3(3)
Cu1 P2 C40 C45 -119.2(3)
P1 C10 C11 C12 178.8(3)
P1 C10 C15 C14 -179.3(3)
P1 C16 C17 C18 172.2(3)
P1 C16 C21 C20 -173.6(3)
P1 C22 C23 C24 176.1(4)
P1 C22 C27 C26 -176.3(4)
P2 C28 C29 C30 -178.3(4)
P2 C28 C33 C32 178.3(4)
P2 C34 C35 C36 -176.5(3)
P2 C34 C39 C38 176.5(3)
P2 C40 C41 C42 178.1(3)
P2 C40 C45 C44 -178.4(3)
N1 C2 C3 N2 -13.2(4)
N2 C4 C5 C6 179.6(5)
N2 C4 C9 C8 179.5(4)
C1 N1 C2 C3 13.9(4)
C1 N2 C3 C2 9.5(5)
C1 N2 C4 C5 56.5(6)
C1 N2 C4 C9 -124.1(4)
C2 N1 C1 S1 171.7(3)
C2 N1 C1 N2 -8.4(4)
C3 N2 C1 S1 178.7(3)
C3 N2 C1 N1 -1.1(4)
C3 N2 C4 C5 -119.8(5)
C3 N2 C4 C9 59.6(5)
C4 N2 C1 S1 2.1(5)
C4 N2 C1 N1 -177.8(3)
C4 N2 C3 C2 -173.6(3)
C4 C5 C6 C7 1.2(9)
C5 C4 C9 C8 -1.1(7)
C5 C6 C7 C8 -1.6(9)
C6 C7 C8 C9 0.6(9)
C7 C8 C9 C4 0.7(8)
C9 C4 C5 C6 0.2(8)
C10 P1 C16 C17 128.5(3)
C10 P1 C16 C21 -58.8(3)
C10 P1 C22 C23 158.9(3)
C10 P1 C22 C27 -24.6(3)
C10 C11 C12 C13 0.8(6)
C11 C10 C15 C14 -0.7(5)
C11 C12 C13 C14 -1.3(6)
C12 C13 C14 C15 0.9(6)
C13 C14 C15 C10 0.2(6)
C15 C10 C11 C12 0.2(6)
C16 P1 C10 C11 -22.7(3)
C16 P1 C10 C15 155.8(3)
C16 P1 C22 C23 -93.8(3)
C16 P1 C22 C27 82.7(3)
C16 C17 C18 C19 0.4(6)
C17 C16 C21 C20 -0.7(5)
C17 C18 C19 C20 0.7(7)
C18 C19 C20 C21 -1.8(7)
C19 C20 C21 C16 1.8(6)
C21 C16 C17 C18 -0.4(5)
C22 P1 C10 C11 83.8(3)
C22 P1 C10 C15 -97.6(3)
C22 P1 C16 C17 20.3(3)
C22 P1 C16 C21 -167.1(3)
C22 C23 C24 C25 -0.1(9)
C23 C22 C27 C26 0.1(6)
C23 C24 C25 C26 1.5(10)
C24 C25 C26 C27 -2.0(9)
C25 C26 C27 C22 1.2(8)
C27 C22 C23 C24 -0.7(7)
C28 P2 C34 C35 175.1(3)
C28 P2 C34 C39 -2.3(3)
C28 P2 C40 C41 -65.3(3)
C28 P2 C40 C45 112.2(3)
C28 C29 C30 C31 -0.4(9)
C29 C28 C33 C32 0.2(7)
C29 C30 C31 C32 1.1(9)
C30 C31 C32 C33 -1.1(9)
C31 C32 C33 C28 0.5(9)
C33 C28 C29 C30 -0.2(7)
C34 P2 C28 C29 83.0(4)
C34 P2 C28 C33 -95.0(3)
C34 P2 C40 C41 -172.8(3)
C34 P2 C40 C45 4.7(3)
C34 C35 C36 C37 -0.2(7)
C35 C34 C39 C38 -1.0(5)
C35 C36 C37 C38 -0.7(7)
C36 C37 C38 C39 0.8(7)
C37 C38 C39 C34 0.0(6)
C39 C34 C35 C36 1.1(6)
C40 P2 C28 C29 -23.8(4)
C40 P2 C28 C33 158.2(3)
C40 P2 C34 C35 -79.2(3)
C40 P2 C34 C39 103.3(3)
C40 C41 C42 C43 -0.3(6)
C41 C40 C45 C44 -0.9(5)
C41 C42 C43 C44 0.8(7)
C42 C43 C44 C45 -1.3(7)
C43 C44 C45 C40 1.4(6)
C45 C40 C41 C42 0.4(5)
